data_7228521
loop_
_publ_author_name
'Sykes, Nicole Margaret'
'Su, Hong'
'Weber, Edwin'
'Bourne, Susan A.'
'Nassimbeni, Luigi'

_publ_section_title
;
 Selectivity of Aliphatic Alcohols by Host-Guest Chemistry
;
_journal_name_full CrystEngComm
_journal_paper_doi 10.1039/C7CE00736A
_journal_year 2017
_chemical_formula_moiety 'C28 H18 O2, C5 H12 O1, C5 H12 O1'
_chemical_formula_sum 'C36 H38 O4'
_chemical_formula_weight 534.66
_chemical_name_systematic
; 
9,9'-(ethyne-1,2-diyl)-bis(fluoren-9-ol) bis (1-butanol) Clathrate   
;
_space_group_IT_number 2
_symmetry_cell_setting triclinic
_symmetry_space_group_name_Hall '-P 1'
_symmetry_space_group_name_H-M 'P -1'
_atom_sites_solution_hydrogens geom
_atom_sites_solution_primary direct
_atom_sites_solution_secondary difmap
_audit_creation_method SHELXL-97
_audit_update_record
;
2017-03-25 deposited with the CCDC.
2017-06-19 downloaded from the CCDC.
;
_cell_angle_alpha 75.84(3)
_cell_angle_beta 73.56(3)
_cell_angle_gamma 78.70(3)
_cell_formula_units_Z 2
_cell_length_a 8.8074(18)
_cell_length_b 13.145(3)
_cell_length_c 14.259(3)
_cell_measurement_reflns_used 15786
_cell_measurement_temperature 153(2)
_cell_measurement_theta_max 27.96
_cell_measurement_theta_min 1.52
_cell_volume 1520.9(6)
_computing_cell_refinement 'SAINT-Plus (Bruker, 2004)'
_computing_data_collection 'APEX2 (Bruker, 2005)'
_computing_data_reduction 'SAINT-Plus and XPREP (Bruker 2004)'
_computing_molecular_graphics 'X-seed (Barbour, 1999)'
_computing_publication_material 'SHELXL-97 (Sheldrick, 1997)'
_computing_structure_refinement 'SHELXL-97 (Sheldrick, 1997)'
_computing_structure_solution 'SHELXS-97 (Sheldrick, 1990)'
_diffrn_ambient_temperature 153(2)
_diffrn_measured_fraction_theta_full 0.998
_diffrn_measured_fraction_theta_max 0.998
_diffrn_measurement_device_type 'Bruker Kappa Duo Apex II diffractometer'
_diffrn_measurement_method '1.2\% \f scans and \w scans'
_diffrn_radiation_monochromator graphite
_diffrn_radiation_source 'fine-focus sealed tube'
_diffrn_radiation_type MoK\a
_diffrn_radiation_wavelength 0.71073
_diffrn_reflns_av_R_equivalents 0.0232
_diffrn_reflns_av_sigmaI/netI 0.0379
_diffrn_reflns_limit_h_max 5
_diffrn_reflns_limit_h_min -11
_diffrn_reflns_limit_k_max 17
_diffrn_reflns_limit_k_min -17
_diffrn_reflns_limit_l_max 18
_diffrn_reflns_limit_l_min -18
_diffrn_reflns_number 15786
_diffrn_reflns_theta_full 27.96
_diffrn_reflns_theta_max 27.96
_diffrn_reflns_theta_min 1.52
_exptl_absorpt_coefficient_mu 0.075
_exptl_absorpt_correction_T_max 0.9933
_exptl_absorpt_correction_T_min 0.9758
_exptl_absorpt_correction_type multi-scan
_exptl_absorpt_process_details '(SADABS; Sheldrick, 1996)'
_exptl_crystal_colour colourless
_exptl_crystal_density_diffrn 1.168
_exptl_crystal_density_method 'not measured'
_exptl_crystal_description block
_exptl_crystal_F_000 572
_exptl_crystal_size_max 0.33
_exptl_crystal_size_mid 0.14
_exptl_crystal_size_min 0.09
_refine_diff_density_max 0.242
_refine_diff_density_min -0.221
_refine_diff_density_rms 0.037
_refine_ls_extinction_method none
_refine_ls_goodness_of_fit_ref 1.022
_refine_ls_hydrogen_treatment mixed
_refine_ls_matrix_type full
_refine_ls_number_parameters 475
_refine_ls_number_reflns 7290
_refine_ls_number_restraints 380
_refine_ls_restrained_S_all 1.089
_refine_ls_R_factor_all 0.0662
_refine_ls_R_factor_gt 0.0457
_refine_ls_shift/su_max 0.001
_refine_ls_shift/su_mean 0.000
_refine_ls_structure_factor_coef Fsqd
_refine_ls_weighting_details 'calc w=1/[\s^2^(Fo^2^)+(0.0494P)^2^+0.2733P] where P=(Fo^2^+2Fc^2^)/3'
_refine_ls_weighting_scheme calc
_refine_ls_wR_factor_gt 0.1026
_refine_ls_wR_factor_ref 0.1137
_reflns_number_gt 5399
_reflns_number_total 7290
_reflns_threshold_expression >2sigma(I)
_cod_data_source_file c7ce00736a2.cif
_cod_data_source_block H_2_1BUT
_cod_depositor_comments
;
The following automatic conversions were performed:

'_symmetry_cell_setting' value 'Triclinic' changed to 'triclinic'
according to
/home/data/users/saulius/crontab/automatic-downloads/rss-feeds/RSC/lib/dictionaries/cif_core.dic
dictionary named 'cif_core.dic' version 2.4.2 from 2011-04-26.

Automatic conversion script
Id: cif_fix_values 4973 2017-02-22 13:04:09Z antanas 
;
_cod_original_cell_volume 1520.8(5)
_cod_original_sg_symbol_H-M P-1
_cod_database_code 7228521

loop_
_symmetry_equiv_pos_as_xyz
'x, y, z'
'-x, -y, -z'

loop_
_atom_site_label
_atom_site_type_symbol
_atom_site_fract_x
_atom_site_fract_y
_atom_site_fract_z
_atom_site_U_iso_or_equiv
_atom_site_adp_type
_atom_site_occupancy
_atom_site_symmetry_multiplicity
_atom_site_calc_flag
_atom_site_refinement_flags
_atom_site_disorder_assembly
_atom_site_disorder_group
OA O 1.2879(12) 0.7511(17) 0.3418(17) 0.049(8) Uani 0.291(5) 1 d PD A 2
OB O 1.2879(11) 0.7457(14) 0.3451(14) 0.047(5) Uani 0.421(3) 1 d PDU B 1
OC O 1.2882(7) 0.7512(11) 0.3411(8) 0.020(3) Uani 0.288(5) 1 d PD C 3
H1 H 1.3959(10) 0.7474(18) 0.3474(17) 0.070(6) Uiso 1 1 d DU . .
O13 O 0.58639(10) 0.71712(8) 0.37559(7) 0.0271(2) Uani 1 1 d D . .
O16 O 1.12089(11) 0.64205(8) 0.51149(7) 0.0276(2) Uani 1 1 d D . .
H13 H 0.638(2) 0.6436(6) 0.3844(14) 0.063(6) Uiso 1 1 d D . .
H16 H 1.173(2) 0.6869(12) 0.4500(8) 0.055(5) Uiso 1 1 d D . .
O29' O 1.29866(12) 0.48590(8) 0.61659(8) 0.0341(2) Uani 1 1 d DU . .
H29' H 1.2273(19) 0.5390(12) 0.5841(13) 0.064(6) Uiso 1 1 d DU . .
C1 C 0.61197(15) 0.90213(11) 0.33739(10) 0.0249(3) Uani 1 1 d . . .
C2 C 0.48658(17) 0.94493(12) 0.40590(12) 0.0342(3) Uani 1 1 d . . .
H2 H 0.4460 0.9040 0.4700 0.041 Uiso 1 1 calc R . .
C3 C 0.42118(19) 1.04992(13) 0.37838(14) 0.0425(4) Uani 1 1 d . . .
H3 H 0.3334 1.0806 0.4238 0.051 Uiso 1 1 calc R . .
C4 C 0.4824(2) 1.10982(13) 0.28599(15) 0.0466(4) Uani 1 1 d . . .
H4 H 0.4380 1.1818 0.2695 0.056 Uiso 1 1 calc R . .
C5 C 0.60745(19) 1.06672(12) 0.21696(14) 0.0408(4) Uani 1 1 d . . .
H5 H 0.6493 1.1083 0.1535 0.049 Uiso 1 1 calc R . .
C6 C 0.67034(16) 0.96104(11) 0.24272(11) 0.0289(3) Uani 1 1 d . . .
C7 C 0.79160(16) 0.89130(11) 0.18374(11) 0.0286(3) Uani 1 1 d . . .
C8 C 0.87475(18) 0.90952(14) 0.08408(12) 0.0392(4) Uani 1 1 d . . .
H8 H 0.8639 0.9779 0.0429 0.047 Uiso 1 1 calc R . .
C9 C 0.97432(19) 0.82542(15) 0.04586(12) 0.0447(4) Uani 1 1 d . . .
H9 H 1.0322 0.8367 -0.0222 0.054 Uiso 1 1 calc R . .
C10 C 0.99042(19) 0.72575(14) 0.10525(12) 0.0414(4) Uani 1 1 d . . .
H10 H 1.0584 0.6693 0.0774 0.050 Uiso 1 1 calc R . .
C11 C 0.90795(17) 0.70705(12) 0.20570(11) 0.0320(3) Uani 1 1 d . . .
H11 H 0.9196 0.6387 0.2469 0.038 Uiso 1 1 calc R . .
C12 C 0.80907(15) 0.79070(11) 0.24339(10) 0.0247(3) Uani 1 1 d . . .
C13 C 0.70033(15) 0.78932(10) 0.34850(10) 0.0229(3) Uani 1 1 d . . .
C14 C 0.79627(15) 0.76545(10) 0.42320(10) 0.0235(3) Uani 1 1 d . . .
C15 C 0.87480(15) 0.73999(10) 0.48310(10) 0.0233(3) Uani 1 1 d . . .
C16 C 0.97262(15) 0.69859(10) 0.55683(10) 0.0233(3) Uani 1 1 d . . .
C17 C 0.88509(15) 0.62371(10) 0.64624(10) 0.0242(3) Uani 1 1 d . . .
C18 C 0.83747(16) 0.52940(11) 0.64736(11) 0.0300(3) Uani 1 1 d . . .
H18 H 0.8576 0.5038 0.5876 0.036 Uiso 1 1 calc R . .
C19 C 0.75927(18) 0.47294(12) 0.73823(12) 0.0355(3) Uani 1 1 d . . .
H19 H 0.7263 0.4075 0.7408 0.043 Uiso 1 1 calc R . .
C20 C 0.72875(18) 0.51090(13) 0.82525(12) 0.0383(4) Uani 1 1 d . . .
H20 H 0.6734 0.4717 0.8865 0.046 Uiso 1 1 calc R . .
C21 C 0.77788(18) 0.60534(13) 0.82413(11) 0.0352(3) Uani 1 1 d . . .
H21 H 0.7577 0.6308 0.8840 0.042 Uiso 1 1 calc R . .
C22 C 0.85708(15) 0.66187(11) 0.73375(10) 0.0267(3) Uani 1 1 d . . .
C23 C 0.92652(15) 0.76094(11) 0.70884(10) 0.0265(3) Uani 1 1 d . . .
C24 C 0.93554(18) 0.82673(12) 0.76961(12) 0.0340(3) Uani 1 1 d . . .
H24 H 0.8869 0.8126 0.8392 0.041 Uiso 1 1 calc R . .
C25 C 1.01694(19) 0.91327(13) 0.72633(13) 0.0387(4) Uani 1 1 d . . .
H25 H 1.0249 0.9585 0.7670 0.046 Uiso 1 1 calc R . .
C26 C 1.08687(19) 0.93518(13) 0.62496(13) 0.0384(4) Uani 1 1 d . . .
H26 H 1.1429 0.9947 0.5971 0.046 Uiso 1 1 calc R . .
C27 C 1.07581(17) 0.87059(11) 0.56326(11) 0.0312(3) Uani 1 1 d . . .
H27 H 1.1224 0.8859 0.4935 0.037 Uiso 1 1 calc R . .
C28 C 0.99557(15) 0.78401(11) 0.60634(10) 0.0241(3) Uani 1 1 d . . .
C29 C 1.42078(18) 0.53753(13) 0.62623(12) 0.0371(4) Uani 1 1 d U . .
H29A H 1.4626 0.5840 0.5615 0.045 Uiso 1 1 calc RU . .
H29B H 1.5101 0.4834 0.6423 0.045 Uiso 1 1 calc RU . .
C30 C 1.3615(2) 0.60291(14) 0.70610(13) 0.0458(4) Uani 1 1 d U . .
H30A H 1.4514 0.6352 0.7102 0.055 Uiso 1 1 calc RU . .
H30B H 1.2791 0.6611 0.6868 0.055 Uiso 1 1 calc RU . .
C31 C 1.2918(3) 0.53997(19) 0.80713(15) 0.0646(6) Uani 1 1 d U . .
H31A H 1.3706 0.4779 0.8237 0.078 Uiso 1 1 calc RU . .
H31B H 1.1957 0.5133 0.8046 0.078 Uiso 1 1 calc RU . .
C32 C 1.2460(4) 0.6034(3) 0.88922(19) 0.1175(13) Uani 1 1 d U . .
H32A H 1.3413 0.6280 0.8938 0.176 Uiso 1 1 calc RU . .
H32B H 1.2004 0.5585 0.9530 0.176 Uiso 1 1 calc RU . .
H32C H 1.1669 0.6645 0.8738 0.176 Uiso 1 1 calc RU . .
C33A C 1.2441(14) 0.8393(11) 0.2769(6) 0.0403(13) Uani 0.421(3) 1 d PDU B 1
H33A H 1.2912 0.8982 0.2848 0.048 Uiso 0.421(3) 1 calc PRU B 1
H33B H 1.1265 0.8576 0.2956 0.048 Uiso 0.421(3) 1 calc PRU B 1
C33B C 1.235(2) 0.8403(16) 0.2727(10) 0.050(2) Uani 0.291(5) 1 d PDU A 2
H33C H 1.2054 0.9029 0.3043 0.060 Uiso 0.291(5) 1 calc PRU A 2
H33D H 1.1377 0.8265 0.2589 0.060 Uiso 0.291(5) 1 calc PRU A 2
C33C C 1.2708(17) 0.8357(13) 0.2579(9) 0.0504(19) Uani 0.288(5) 1 d PDU C 3
H33E H 1.2873 0.9036 0.2693 0.061 Uiso 0.288(5) 1 calc PRU C 3
H33F H 1.1637 0.8437 0.2454 0.061 Uiso 0.288(5) 1 calc PRU C 3
C34A C 1.2952(5) 0.8311(4) 0.1690(3) 0.0422(10) Uani 0.421(3) 1 d PDU B 1
H34A H 1.2566 0.8984 0.1282 0.051 Uiso 0.421(3) 1 calc PRU B 1
H34B H 1.2454 0.7741 0.1599 0.051 Uiso 0.421(3) 1 calc PR B 1
C34B C 1.3593(9) 0.8664(6) 0.1731(5) 0.0433(15) Uani 0.291(5) 1 d PDU A 2
H34C H 1.3156 0.9328 0.1334 0.052 Uiso 0.291(5) 1 calc PR A 2
H34D H 1.4558 0.8806 0.1875 0.052 Uiso 0.291(5) 1 calc PR A 2
C34C C 1.4025(10) 0.8003(6) 0.1705(5) 0.0417(17) Uani 0.288(5) 1 d PDU C 3
H34E H 1.5066 0.7828 0.1885 0.050 Uiso 0.288(5) 1 calc PR C 3
H34F H 1.3783 0.7361 0.1561 0.050 Uiso 0.288(5) 1 calc PR C 3
C35A C 1.4757(6) 0.8076(6) 0.1324(4) 0.0588(17) Uani 0.421(3) 1 d PD B 1
H35A H 1.5132 0.7450 0.1791 0.071 Uiso 0.421(3) 1 calc PR B 1
H35B H 1.5224 0.8682 0.1373 0.071 Uiso 0.421(3) 1 calc PR B 1
C35B C 1.4101(9) 0.7837(6) 0.1092(6) 0.054(2) Uani 0.291(5) 1 d PD A 2
H35C H 1.3152 0.7675 0.0945 0.065 Uiso 0.291(5) 1 calc PR A 2
H35D H 1.4602 0.7177 0.1460 0.065 Uiso 0.291(5) 1 calc PR A 2
C35C C 1.4115(12) 0.8888(8) 0.0793(6) 0.092(4) Uani 0.288(5) 1 d PD C 3
H35E H 1.4431 0.9512 0.0924 0.110 Uiso 0.288(5) 1 calc PR C 3
H35F H 1.3051 0.9098 0.0646 0.110 Uiso 0.288(5) 1 calc PR C 3
C36A C 1.5445(16) 0.7869(14) 0.0268(8) 0.077(3) Uani 0.421(3) 1 d PD B 1
H36A H 1.4895 0.7338 0.0170 0.115 Uiso 0.421(3) 1 calc PR B 1
H36B H 1.6589 0.7608 0.0172 0.115 Uiso 0.421(3) 1 calc PR B 1
H36C H 1.5294 0.8529 -0.0217 0.115 Uiso 0.421(3) 1 calc PR B 1
C36B C 1.529(3) 0.823(2) 0.0114(12) 0.126(14) Uani 0.291(5) 1 d PD A 2
H36D H 1.4923 0.8967 -0.0158 0.189 Uiso 0.291(5) 1 calc PR A 2
H36E H 1.5369 0.7790 -0.0368 0.189 Uiso 0.291(5) 1 calc PR A 2
H36F H 1.6343 0.8181 0.0240 0.189 Uiso 0.291(5) 1 calc PR A 2
C36C C 1.533(2) 0.853(3) -0.0101(14) 0.191(15) Uani 0.288(5) 1 d PD C 3
H36G H 1.6373 0.8299 0.0054 0.286 Uiso 0.288(5) 1 calc PR C 3
H36H H 1.5411 0.9115 -0.0680 0.286 Uiso 0.288(5) 1 calc PR C 3
H36I H 1.4981 0.7934 -0.0253 0.286 Uiso 0.288(5) 1 calc PR C 3

loop_
_atom_site_aniso_label
_atom_site_aniso_U_11
_atom_site_aniso_U_22
_atom_site_aniso_U_33
_atom_site_aniso_U_23
_atom_site_aniso_U_13
_atom_site_aniso_U_12
OA 0.016(10) 0.068(12) 0.062(12) 0.002(8) -0.020(8) -0.005(7)
OB 0.045(6) 0.047(7) 0.046(7) 0.000(5) -0.016(6) -0.003(5)
OC 0.011(7) 0.024(5) 0.021(5) -0.004(4) 0.007(4) -0.010(4)
O13 0.0222(5) 0.0268(5) 0.0335(5) -0.0063(4) -0.0076(4) -0.0046(4)
O16 0.0240(5) 0.0283(5) 0.0288(5) -0.0085(4) -0.0062(4) 0.0037(4)
O29' 0.0342(6) 0.0277(5) 0.0442(6) -0.0068(5) -0.0183(5) -0.0005(4)
C1 0.0221(6) 0.0266(7) 0.0312(7) -0.0109(6) -0.0122(5) -0.0003(5)
C2 0.0308(7) 0.0364(8) 0.0391(9) -0.0166(7) -0.0121(6) 0.0035(6)
C3 0.0345(8) 0.0409(9) 0.0573(11) -0.0251(9) -0.0171(8) 0.0104(7)
C4 0.0431(9) 0.0288(8) 0.0723(13) -0.0137(8) -0.0265(9) 0.0075(7)
C5 0.0379(8) 0.0298(8) 0.0544(11) -0.0012(7) -0.0184(8) -0.0026(7)
C6 0.0247(7) 0.0270(7) 0.0375(8) -0.0059(6) -0.0127(6) -0.0028(5)
C7 0.0244(7) 0.0319(8) 0.0308(8) -0.0042(6) -0.0092(6) -0.0057(6)
C8 0.0341(8) 0.0445(9) 0.0330(9) 0.0036(7) -0.0068(7) -0.0081(7)
C9 0.0380(9) 0.0640(12) 0.0267(8) -0.0076(8) 0.0004(7) -0.0081(8)
C10 0.0364(8) 0.0501(10) 0.0354(9) -0.0183(8) -0.0019(7) 0.0015(7)
C11 0.0309(7) 0.0336(8) 0.0307(8) -0.0101(6) -0.0058(6) -0.0003(6)
C12 0.0207(6) 0.0308(7) 0.0250(7) -0.0075(6) -0.0076(5) -0.0036(5)
C13 0.0204(6) 0.0256(7) 0.0242(7) -0.0066(5) -0.0070(5) -0.0023(5)
C14 0.0215(6) 0.0243(7) 0.0251(7) -0.0082(5) -0.0049(5) -0.0010(5)
C15 0.0232(6) 0.0219(6) 0.0264(7) -0.0093(5) -0.0057(5) -0.0016(5)
C16 0.0216(6) 0.0234(6) 0.0264(7) -0.0085(5) -0.0085(5) 0.0013(5)
C17 0.0212(6) 0.0248(7) 0.0277(7) -0.0063(6) -0.0098(5) 0.0011(5)
C18 0.0303(7) 0.0273(7) 0.0355(8) -0.0084(6) -0.0130(6) -0.0017(6)
C19 0.0349(8) 0.0286(8) 0.0451(9) -0.0025(7) -0.0157(7) -0.0073(6)
C20 0.0356(8) 0.0394(9) 0.0356(9) 0.0030(7) -0.0080(7) -0.0094(7)
C21 0.0361(8) 0.0406(9) 0.0281(8) -0.0076(7) -0.0066(6) -0.0045(7)
C22 0.0239(6) 0.0292(7) 0.0288(7) -0.0088(6) -0.0098(5) 0.0004(5)
C23 0.0241(6) 0.0282(7) 0.0301(7) -0.0097(6) -0.0112(6) 0.0009(5)
C24 0.0360(8) 0.0377(8) 0.0331(8) -0.0154(7) -0.0115(6) -0.0016(6)
C25 0.0423(9) 0.0366(9) 0.0479(10) -0.0208(8) -0.0192(7) -0.0030(7)
C26 0.0413(9) 0.0319(8) 0.0492(10) -0.0104(7) -0.0171(7) -0.0101(7)
C27 0.0316(7) 0.0302(7) 0.0342(8) -0.0068(6) -0.0112(6) -0.0048(6)
C28 0.0222(6) 0.0248(7) 0.0284(7) -0.0089(6) -0.0115(5) 0.0020(5)
C29 0.0353(8) 0.0387(9) 0.0409(9) -0.0113(7) -0.0107(7) -0.0072(7)
C30 0.0511(10) 0.0412(9) 0.0542(11) -0.0203(8) -0.0271(9) 0.0069(8)
C31 0.0666(13) 0.0819(15) 0.0457(11) -0.0272(11) -0.0144(10) 0.0078(11)
C32 0.144(3) 0.142(3) 0.0637(16) -0.0624(18) -0.0445(17) 0.066(2)
C33A 0.040(3) 0.046(2) 0.043(2) -0.006(2) -0.020(2) -0.014(2)
C33B 0.046(3) 0.046(3) 0.043(3) 0.003(3) -0.004(3) 0.005(3)
C33C 0.047(3) 0.046(3) 0.046(3) 0.007(3) -0.008(3) -0.003(3)
C34A 0.043(2) 0.048(2) 0.041(2) 0.0070(17) -0.0212(17) -0.0201(19)
C34B 0.042(3) 0.043(3) 0.042(3) 0.004(2) -0.014(2) -0.008(2)
C34C 0.042(4) 0.048(4) 0.041(4) 0.005(3) -0.022(3) -0.018(3)
C35A 0.049(3) 0.103(5) 0.033(3) -0.020(3) -0.003(2) -0.034(3)
C35B 0.046(4) 0.070(5) 0.050(5) -0.023(4) -0.001(3) -0.018(3)
C35C 0.133(9) 0.106(8) 0.056(6) 0.035(5) -0.058(6) -0.074(7)
C36A 0.064(4) 0.135(10) 0.034(5) -0.020(5) -0.008(5) -0.023(6)
C36B 0.140(18) 0.20(3) 0.035(11) -0.041(15) -0.034(9) 0.037(16)
C36C 0.123(13) 0.42(4) 0.045(8) 0.030(13) -0.035(8) -0.15(2)

loop_
_atom_type_symbol
_atom_type_description
_atom_type_scat_dispersion_real
_atom_type_scat_dispersion_imag
_atom_type_scat_source
C C 0.0033 0.0016 'International Tables Vol C Tables 4.2.6.8 and 6.1.1.4'
H H 0.0000 0.0000 'International Tables Vol C Tables 4.2.6.8 and 6.1.1.4'
O O 0.0106 0.0060 'International Tables Vol C Tables 4.2.6.8 and 6.1.1.4'

loop_
_geom_angle_atom_site_label_1
_geom_angle_atom_site_label_2
_geom_angle_atom_site_label_3
_geom_angle
C2 C1 C6 121.30(13)
C2 C1 C13 128.05(14)
C6 C1 C13 110.60(12)
C1 C2 C3 118.11(16)
C4 C3 C2 120.81(15)
C3 C4 C5 121.09(15)
C4 C5 C6 118.46(17)
C5 C6 C1 120.15(14)
C5 C6 C7 131.11(15)
C1 C6 C7 108.68(12)
C8 C7 C12 120.16(14)
C8 C7 C6 130.98(14)
C12 C7 C6 108.71(12)
C7 C8 C9 118.52(15)
C10 C9 C8 121.03(15)
C9 C10 C11 120.74(15)
C12 C11 C10 118.07(15)
C11 C12 C7 121.47(13)
C11 C12 C13 128.02(13)
C7 C12 C13 110.45(12)
O13 C13 C14 110.00(11)
O13 C13 C1 108.69(10)
C14 C13 C1 112.71(11)
O13 C13 C12 113.17(11)
C14 C13 C12 110.64(10)
C1 C13 C12 101.41(11)
C15 C14 C13 176.09(14)
C14 C15 C16 174.94(13)
O16 C16 C15 109.58(11)
O16 C16 C17 108.81(11)
C15 C16 C17 110.42(11)
O16 C16 C28 112.77(10)
C15 C16 C28 113.33(11)
C17 C16 C28 101.62(11)
C18 C17 C22 121.43(14)
C18 C17 C16 127.80(12)
C22 C17 C16 110.76(12)
C17 C18 C19 118.19(14)
C20 C19 C18 120.83(14)
C19 C20 C21 120.91(15)
C22 C21 C20 118.63(14)
C21 C22 C17 120.00(13)
C21 C22 C23 131.50(13)
C17 C22 C23 108.48(12)
C24 C23 C28 120.16(14)
C24 C23 C22 130.70(14)
C28 C23 C22 109.10(12)
C25 C24 C23 118.45(15)
C26 C25 C24 121.23(14)
C25 C26 C27 120.62(15)
C28 C27 C26 118.22(14)
C27 C28 C23 121.30(13)
C27 C28 C16 128.64(13)
C23 C28 C16 110.01(12)
O29' C29 C30 112.71(13)
C31 C30 C29 113.24(16)
C30 C31 C32 113.2(2)
OB C33A C34A 115.1(12)
OA C33B C34B 114.3(15)
OC C33C C34C 103.4(9)
C33A C34A C35A 112.2(6)
C35B C34B C33B 116.8(10)
C35C C34C C33C 109.2(8)
C34A C35A C36A 118.1(7)
C34B C35B C36B 110.5(12)
C34C C35C C36C 110.1(13)

loop_
_geom_bond_atom_site_label_1
_geom_bond_atom_site_label_2
_geom_bond_distance
OA C33B 1.429(10)
OB C33A 1.431(8)
OC C33C 1.433(9)
O13 C13 1.4253(16)
O16 C16 1.4326(16)
O29' C29 1.4323(18)
C1 C2 1.380(2)
C1 C6 1.392(2)
C1 C13 1.5271(19)
C2 C3 1.394(2)
C3 C4 1.379(3)
C4 C5 1.385(2)
C5 C6 1.391(2)
C6 C7 1.474(2)
C7 C8 1.388(2)
C7 C12 1.393(2)
C8 C9 1.390(2)
C9 C10 1.381(2)
C10 C11 1.396(2)
C11 C12 1.3803(19)
C12 C13 1.5313(19)
C13 C14 1.4796(18)
C14 C15 1.1931(18)
C15 C16 1.4809(19)
C16 C17 1.522(2)
C16 C28 1.5354(18)
C17 C18 1.380(2)
C17 C22 1.3974(19)
C18 C19 1.389(2)
C19 C20 1.386(2)
C20 C21 1.388(2)
C21 C22 1.388(2)
C22 C23 1.469(2)
C23 C24 1.3920(19)
C23 C28 1.397(2)
C24 C25 1.384(2)
C25 C26 1.383(2)
C26 C27 1.397(2)
C27 C28 1.378(2)
C29 C30 1.508(2)
C30 C31 1.501(3)
C31 C32 1.519(3)
C33A C34A 1.500(8)
C33B C34B 1.537(9)
C33C C34C 1.540(9)
C34A C35A 1.520(6)
C34B C35B 1.508(8)
C34C C35C 1.513(8)
C35A C36A 1.526(9)
C35B C36B 1.531(10)
C35C C36C 1.523(10)
